data_7207306
loop_
_publ_author_name
'Gong, Shaolong'
'He, Xun'
'Chen, Yonghua'
'Jiang, Zuoquan'
'Zhong, Cheng'
'Ma, Dongge'
'Qin, Jingui'
'Yang, Chuluo'

_publ_section_title
;
 Simple CBP isomers with high triplet energies for highly efficient blue
 electrophosphorescence
;
_journal_issue 7
_journal_name_full 'Journal of Materials Chemistry'
_journal_page_first 2894
_journal_paper_doi 10.1039/c1jm14903b
_journal_volume 22
_journal_year 2012
_chemical_formula_sum 'C36 H24 N2'
_chemical_formula_weight 484.57
_chemical_name_systematic
;
?
;
_space_group_IT_number 14
_symmetry_cell_setting monoclinic
_symmetry_space_group_name_Hall '-P 2ybc'
_symmetry_space_group_name_H-M 'P 1 21/c 1'
_atom_sites_solution_hydrogens geom
_atom_sites_solution_primary direct
_atom_sites_solution_secondary difmap
_audit_creation_method SHELXL-97
_cell_angle_alpha 90.00
_cell_angle_beta 100.4060(10)
_cell_angle_gamma 90.00
_cell_formula_units_Z 4
_cell_length_a 8.2215(5)
_cell_length_b 18.0008(11)
_cell_length_c 17.3401(11)
_cell_measurement_reflns_used 3328
_cell_measurement_temperature 292(2)
_cell_measurement_theta_max 21.19
_cell_measurement_theta_min 2.39
_cell_volume 2524.0(3)
_computing_cell_refinement 'Bruker SMART'
_computing_data_collection 'Bruker SMART'
_computing_data_reduction 'Bruker SAINT'
_computing_molecular_graphics 'Bruker SHELXTL'
_computing_publication_material 'Bruker SHELXTL'
_computing_structure_refinement 'SHELXL-97 (Sheldrick, 1997)'
_computing_structure_solution 'SHELXS-97 (Sheldrick, 1990)'
_diffrn_ambient_temperature 292(2)
_diffrn_measured_fraction_theta_full 0.999
_diffrn_measured_fraction_theta_max 0.999
_diffrn_measurement_device_type 'CCD area detector'
_diffrn_measurement_method 'phi and omega scans'
_diffrn_radiation_monochromator graphite
_diffrn_radiation_source 'fine-focus sealed tube'
_diffrn_radiation_type MoK\a
_diffrn_radiation_wavelength 0.71073
_diffrn_reflns_av_R_equivalents 0.0545
_diffrn_reflns_av_sigmaI/netI 0.0574
_diffrn_reflns_limit_h_max 10
_diffrn_reflns_limit_h_min -10
_diffrn_reflns_limit_k_max 22
_diffrn_reflns_limit_k_min -16
_diffrn_reflns_limit_l_max 22
_diffrn_reflns_limit_l_min -22
_diffrn_reflns_number 19886
_diffrn_reflns_theta_full 27.00
_diffrn_reflns_theta_max 27.00
_diffrn_reflns_theta_min 1.64
_exptl_absorpt_coefficient_mu 0.074
_exptl_absorpt_correction_T_max 0.9853
_exptl_absorpt_correction_T_min 0.9781
_exptl_absorpt_correction_type none
_exptl_crystal_colour colorless
_exptl_crystal_density_diffrn 1.275
_exptl_crystal_density_meas 0
_exptl_crystal_density_method 'not measured'
_exptl_crystal_description block
_exptl_crystal_F_000 1016
_exptl_crystal_size_max 0.30
_exptl_crystal_size_mid 0.20
_exptl_crystal_size_min 0.20
_refine_diff_density_max 0.151
_refine_diff_density_min -0.210
_refine_diff_density_rms 0.044
_refine_ls_extinction_method none
_refine_ls_goodness_of_fit_ref 0.939
_refine_ls_hydrogen_treatment constr
_refine_ls_matrix_type full
_refine_ls_number_parameters 343
_refine_ls_number_reflns 5503
_refine_ls_number_restraints 0
_refine_ls_restrained_S_all 0.939
_refine_ls_R_factor_all 0.0941
_refine_ls_R_factor_gt 0.0536
_refine_ls_shift/su_max 0.000
_refine_ls_shift/su_mean 0.000
_refine_ls_structure_factor_coef Fsqd
_refine_ls_weighting_details 'calc w=1/[\s^2^(Fo^2^)+(0.0533P)^2^+0.0000P] where P=(Fo^2^+2Fc^2^)/3'
_refine_ls_weighting_scheme calc
_refine_ls_wR_factor_gt 0.1088
_refine_ls_wR_factor_ref 0.1220
_reflns_number_gt 3336
_reflns_number_total 5503
_reflns_threshold_expression >2sigma(I)
_cod_data_source_file c1jm14903b.txt
_cod_data_source_block 110928o-CBP
_cod_depositor_comments
;
The following automatic conversions were performed:

'_symmetry_cell_setting' value 'Monoclinic' changed to 'monoclinic'
according to /home/saulius/struct/CIF-dictionaries/cif_core.dic
dictionary named 'cif_core.dic' version 2.4.1 from 2010-06-29.

Automatic conversion script
Id: cif_fix_values 1715 2011-07-08 13:25:40Z adriana 
;
_cod_original_sg_symbol_H-M P2(1)/c
_cod_database_code 7207306

loop_
_symmetry_equiv_pos_as_xyz
'x, y, z'
'-x, y+1/2, -z+1/2'
'-x, -y, -z'
'x, -y-1/2, z-1/2'

loop_
_atom_site_label
_atom_site_type_symbol
_atom_site_fract_x
_atom_site_fract_y
_atom_site_fract_z
_atom_site_U_iso_or_equiv
_atom_site_adp_type
_atom_site_occupancy
_atom_site_symmetry_multiplicity
_atom_site_calc_flag
_atom_site_refinement_flags
C1 C 0.3031(2) 0.46720(9) 0.10350(9) 0.0409(4) Uani 1 1 d .
C2 C 0.2799(2) 0.52653(10) 0.05115(10) 0.0540(5) Uani 1 1 d .
H2 H 0.1859 0.5274 0.0122 0.065 Uiso 1 1 calc R
C3 C 0.3914(3) 0.58374(11) 0.05518(12) 0.0659(6) Uani 1 1 d .
H3 H 0.3719 0.6232 0.0201 0.079 Uiso 1 1 calc R
C4 C 0.5318(3) 0.58223(11) 0.11141(12) 0.0669(6) Uani 1 1 d .
H4 H 0.6067 0.6214 0.1154 0.080 Uiso 1 1 calc R
C5 C 0.5622(2) 0.52307(10) 0.16191(10) 0.0562(5) Uani 1 1 d .
H5 H 0.6594 0.5217 0.1988 0.067 Uiso 1 1 calc R
C6 C 0.4496(2) 0.46553(9) 0.15850(9) 0.0434(4) Uani 1 1 d .
C7 C 0.5495(2) 0.41406(11) 0.29230(10) 0.0520(5) Uani 1 1 d .
C8 C 0.5408(3) 0.47618(12) 0.33822(11) 0.0690(6) Uani 1 1 d .
H8 H 0.4948 0.5204 0.3167 0.083 Uiso 1 1 calc R
C9 C 0.6028(3) 0.46995(17) 0.41693(13) 0.0909(8) Uani 1 1 d .
H9 H 0.5986 0.5110 0.4491 0.109 Uiso 1 1 calc R
C10 C 0.6713(3) 0.4046(2) 0.45000(14) 0.1067(10) Uani 1 1 d .
H10 H 0.7124 0.4022 0.5035 0.128 Uiso 1 1 calc R
C11 C 0.6785(3) 0.34340(17) 0.40409(15) 0.0908(8) Uani 1 1 d .
H11 H 0.7244 0.2994 0.4263 0.109 Uiso 1 1 calc R
C12 C 0.6165(2) 0.34727(12) 0.32340(12) 0.0623(6) Uani 1 1 d .
C13 C 0.6008(2) 0.29487(12) 0.25985(13) 0.0626(6) Uani 1 1 d .
C14 C 0.6463(3) 0.22089(14) 0.25343(18) 0.0898(8) Uani 1 1 d .
H14 H 0.6962 0.1949 0.2978 0.108 Uiso 1 1 calc R
C15 C 0.6174(3) 0.18660(14) 0.1820(2) 0.1010(9) Uani 1 1 d .
H15 H 0.6482 0.1372 0.1780 0.121 Uiso 1 1 calc R
C16 C 0.5427(3) 0.22468(14) 0.11519(17) 0.0856(7) Uani 1 1 d .
H16 H 0.5237 0.2002 0.0672 0.103 Uiso 1 1 calc R
C17 C 0.4959(2) 0.29805(11) 0.11870(12) 0.0614(5) Uani 1 1 d .
H17 H 0.4473 0.3237 0.0739 0.074 Uiso 1 1 calc R
C18 C 0.5240(2) 0.33196(10) 0.19138(11) 0.0489(5) Uani 1 1 d .
C19 C 0.1730(2) 0.40897(9) 0.09665(8) 0.0387(4) Uani 1 1 d .
C20 C 0.1277(2) 0.37172(10) 0.02555(9) 0.0507(5) Uani 1 1 d .
H20 H 0.1787 0.3846 -0.0162 0.061 Uiso 1 1 calc R
C21 C 0.0100(2) 0.31648(10) 0.01509(10) 0.0562(5) Uani 1 1 d .
H21 H -0.0166 0.2922 -0.0329 0.067 Uiso 1 1 calc R
C22 C -0.0678(2) 0.29750(10) 0.07605(10) 0.0578(5) Uani 1 1 d .
H22 H -0.1449 0.2592 0.0701 0.069 Uiso 1 1 calc R
C23 C -0.0314(2) 0.33538(10) 0.14598(10) 0.0499(5) Uani 1 1 d .
H23 H -0.0876 0.3237 0.1864 0.060 Uiso 1 1 calc R
C24 C 0.0878(2) 0.39073(9) 0.15719(8) 0.0386(4) Uani 1 1 d .
C25 C 0.1423(2) 0.39519(9) 0.30322(8) 0.0395(4) Uani 1 1 d .
C26 C 0.2059(2) 0.32491(10) 0.32339(9) 0.0483(5) Uani 1 1 d .
H26 H 0.2320 0.2924 0.2858 0.058 Uiso 1 1 calc R
C27 C 0.2288(2) 0.30546(10) 0.40137(10) 0.0554(5) Uani 1 1 d .
H27 H 0.2728 0.2590 0.4167 0.066 Uiso 1 1 calc R
C28 C 0.1881(2) 0.35316(11) 0.45759(10) 0.0589(5) Uani 1 1 d .
H28 H 0.2032 0.3379 0.5096 0.071 Uiso 1 1 calc R
C29 C 0.1258(2) 0.42268(10) 0.43759(9) 0.0531(5) Uani 1 1 d .
H29 H 0.0998 0.4546 0.4757 0.064 Uiso 1 1 calc R
C30 C 0.1023(2) 0.44464(9) 0.35955(9) 0.0422(4) Uani 1 1 d .
C31 C 0.0456(2) 0.51240(9) 0.31875(9) 0.0424(4) Uani 1 1 d .
C32 C -0.0136(2) 0.57950(10) 0.34208(10) 0.0561(5) Uani 1 1 d .
H32 H -0.0210 0.5874 0.3943 0.067 Uiso 1 1 calc R
C33 C -0.0610(2) 0.63404(10) 0.28721(11) 0.0606(5) Uani 1 1 d .
H33 H -0.1016 0.6789 0.3024 0.073 Uiso 1 1 calc R
C34 C -0.0490(2) 0.62283(10) 0.20929(10) 0.0532(5) Uani 1 1 d .
H34 H -0.0794 0.6609 0.1733 0.064 Uiso 1 1 calc R
C35 C 0.0069(2) 0.55666(9) 0.18405(9) 0.0462(4) Uani 1 1 d .
H35 H 0.0127 0.5491 0.1316 0.055 Uiso 1 1 calc R
C36 C 0.0543(2) 0.50159(9) 0.23964(9) 0.0399(4) Uani 1 1 d .
N1 N 0.11570(16) 0.43034(7) 0.22972(7) 0.0403(3) Uani 1 1 d .
N2 N 0.48989(17) 0.40503(8) 0.21182(7) 0.0457(4) Uani 1 1 d .

loop_
_atom_site_aniso_label
_atom_site_aniso_U_11
_atom_site_aniso_U_22
_atom_site_aniso_U_33
_atom_site_aniso_U_23
_atom_site_aniso_U_13
_atom_site_aniso_U_12
C1 0.0422(10) 0.0446(11) 0.0380(8) 0.0046(7) 0.0131(8) 0.0020(8)
C2 0.0486(11) 0.0638(13) 0.0507(10) 0.0177(9) 0.0118(9) 0.0046(10)
C3 0.0628(14) 0.0623(14) 0.0764(14) 0.0293(11) 0.0229(12) 0.0014(11)
C4 0.0576(14) 0.0615(14) 0.0840(14) 0.0160(11) 0.0192(12) -0.0139(11)
C5 0.0454(11) 0.0598(13) 0.0626(11) 0.0082(10) 0.0075(9) -0.0083(10)
C6 0.0430(11) 0.0458(11) 0.0421(9) 0.0055(8) 0.0094(8) 0.0017(9)
C7 0.0409(11) 0.0677(14) 0.0457(10) 0.0092(10) 0.0029(8) -0.0036(10)
C8 0.0660(14) 0.0853(17) 0.0542(12) -0.0086(11) 0.0071(10) -0.0099(12)
C9 0.0813(18) 0.134(2) 0.0558(13) -0.0142(15) 0.0088(13) -0.0284(17)
C10 0.0809(19) 0.181(3) 0.0512(14) 0.0177(19) -0.0063(13) -0.029(2)
C11 0.0571(15) 0.136(3) 0.0739(16) 0.0481(16) -0.0025(12) -0.0025(16)
C12 0.0427(11) 0.0795(16) 0.0631(12) 0.0255(12) 0.0055(9) 0.0006(11)
C13 0.0435(12) 0.0584(14) 0.0871(15) 0.0280(12) 0.0154(11) 0.0088(10)
C14 0.0685(16) 0.0689(18) 0.135(2) 0.0393(16) 0.0272(16) 0.0164(14)
C15 0.0787(19) 0.0484(16) 0.183(3) 0.0062(19) 0.042(2) 0.0099(14)
C16 0.0651(16) 0.0643(17) 0.134(2) -0.0249(15) 0.0343(16) 0.0006(13)
C17 0.0486(12) 0.0573(14) 0.0815(14) -0.0063(11) 0.0198(10) 0.0035(10)
C18 0.0385(10) 0.0446(12) 0.0658(12) 0.0055(9) 0.0150(9) 0.0030(9)
C19 0.0397(10) 0.0388(10) 0.0372(8) 0.0024(7) 0.0063(7) 0.0048(8)
C20 0.0493(11) 0.0625(13) 0.0403(9) -0.0029(9) 0.0083(8) 0.0045(10)
C21 0.0569(13) 0.0612(13) 0.0468(10) -0.0148(9) -0.0002(9) 0.0017(11)
C22 0.0562(13) 0.0525(13) 0.0617(12) -0.0075(9) 0.0025(10) -0.0102(10)
C23 0.0493(11) 0.0513(12) 0.0507(10) 0.0014(9) 0.0131(9) -0.0063(9)
C24 0.0424(10) 0.0360(10) 0.0372(8) 0.0002(7) 0.0066(7) 0.0027(8)
C25 0.0420(10) 0.0390(10) 0.0383(8) 0.0026(7) 0.0095(7) -0.0046(8)
C26 0.0573(12) 0.0417(11) 0.0468(10) 0.0007(8) 0.0122(9) -0.0007(9)
C27 0.0683(13) 0.0445(12) 0.0527(11) 0.0100(9) 0.0095(10) 0.0011(10)
C28 0.0745(14) 0.0607(14) 0.0420(10) 0.0122(9) 0.0119(9) -0.0025(11)
C29 0.0663(13) 0.0546(13) 0.0410(9) -0.0007(8) 0.0169(9) 0.0002(10)
C30 0.0432(10) 0.0437(11) 0.0414(9) 0.0004(8) 0.0121(8) -0.0044(8)
C31 0.0470(10) 0.0388(10) 0.0425(9) -0.0024(8) 0.0112(8) -0.0023(8)
C32 0.0704(14) 0.0514(12) 0.0482(10) -0.0088(9) 0.0157(9) 0.0036(10)
C33 0.0736(14) 0.0401(12) 0.0678(13) -0.0077(10) 0.0118(11) 0.0054(10)
C34 0.0568(12) 0.0403(11) 0.0601(11) 0.0052(9) 0.0037(9) 0.0023(9)
C35 0.0501(11) 0.0442(11) 0.0436(9) 0.0021(8) 0.0069(8) -0.0006(9)
C36 0.0397(10) 0.0368(10) 0.0438(9) -0.0006(7) 0.0093(7) -0.0033(8)
N1 0.0494(9) 0.0361(8) 0.0371(7) 0.0007(6) 0.0119(6) 0.0015(7)
N2 0.0456(9) 0.0457(9) 0.0448(8) 0.0073(7) 0.0056(7) 0.0041(7)

loop_
_atom_type_symbol
_atom_type_description
_atom_type_scat_dispersion_real
_atom_type_scat_dispersion_imag
_atom_type_scat_source
C C 0.0033 0.0016 'International Tables Vol C Tables 4.2.6.8 and 6.1.1.4'
H H 0.0000 0.0000 'International Tables Vol C Tables 4.2.6.8 and 6.1.1.4'
N N 0.0061 0.0033 'International Tables Vol C Tables 4.2.6.8 and 6.1.1.4'

loop_
_geom_angle_atom_site_label_1
_geom_angle_atom_site_label_2
_geom_angle_atom_site_label_3
_geom_angle
C2 C1 C6 117.52(16)
C2 C1 C19 118.47(15)
C6 C1 C19 124.00(14)
C3 C2 C1 122.07(17)
C3 C2 H2 119.0
C1 C2 H2 119.0
C4 C3 C2 119.37(17)
C4 C3 H3 120.3
C2 C3 H3 120.3
C3 C4 C5 120.14(19)
C3 C4 H4 119.9
C5 C4 H4 119.9
C4 C5 C6 120.71(18)
C4 C5 H5 119.6
C6 C5 H5 119.6
C5 C6 C1 120.09(15)
C5 C6 N2 117.93(15)
C1 C6 N2 121.98(15)
C8 C7 C12 122.30(18)
C8 C7 N2 128.45(17)
C12 C7 N2 109.18(17)
C9 C8 C7 117.3(2)
C9 C8 H8 121.4
C7 C8 H8 121.4
C8 C9 C10 122.1(3)
C8 C9 H9 118.9
C10 C9 H9 118.9
C11 C10 C9 120.1(2)
C11 C10 H10 120.0
C9 C10 H10 120.0
C10 C11 C12 119.7(2)
C10 C11 H11 120.2
C12 C11 H11 120.2
C7 C12 C11 118.5(2)
C7 C12 C13 107.19(17)
C11 C12 C13 134.3(2)
C14 C13 C18 118.1(2)
C14 C13 C12 134.4(2)
C18 C13 C12 107.42(18)
C15 C14 C13 120.0(2)
C15 C14 H14 120.0
C13 C14 H14 120.0
C14 C15 C16 120.7(2)
C14 C15 H15 119.6
C16 C15 H15 119.6
C17 C16 C15 121.3(2)
C17 C16 H16 119.3
C15 C16 H16 119.3
C16 C17 C18 117.5(2)
C16 C17 H17 121.3
C18 C17 H17 121.3
C17 C18 N2 129.50(17)
C17 C18 C13 122.36(19)
N2 C18 C13 108.12(17)
C20 C19 C24 117.39(15)
C20 C19 C1 118.90(14)
C24 C19 C1 123.68(14)
C21 C20 C19 122.24(16)
C21 C20 H20 118.9
C19 C20 H20 118.9
C22 C21 C20 119.48(16)
C22 C21 H21 120.3
C20 C21 H21 120.3
C21 C22 C23 119.81(17)
C21 C22 H22 120.1
C23 C22 H22 120.1
C22 C23 C24 121.03(16)
C22 C23 H23 119.5
C24 C23 H23 119.5
C23 C24 C19 119.95(14)
C23 C24 N1 118.63(14)
C19 C24 N1 121.36(14)
C26 C25 C30 121.82(14)
C26 C25 N1 128.93(14)
C30 C25 N1 109.16(14)
C27 C26 C25 117.22(16)
C27 C26 H26 121.4
C25 C26 H26 121.4
C26 C27 C28 121.75(17)
C26 C27 H27 119.1
C28 C27 H27 119.1
C29 C28 C27 120.94(16)
C29 C28 H28 119.5
C27 C28 H28 119.5
C28 C29 C30 119.03(16)
C28 C29 H29 120.5
C30 C29 H29 120.5
C29 C30 C25 119.24(16)
C29 C30 C31 133.88(15)
C25 C30 C31 106.86(13)
C32 C31 C36 119.25(15)
C32 C31 C30 133.67(15)
C36 C31 C30 107.06(14)
C33 C32 C31 119.35(16)
C33 C32 H32 120.3
C31 C32 H32 120.3
C32 C33 C34 120.62(17)
C32 C33 H33 119.7
C34 C33 H33 119.7
C35 C34 C33 121.48(16)
C35 C34 H34 119.3
C33 C34 H34 119.3
C34 C35 C36 117.72(15)
C34 C35 H35 121.1
C36 C35 H35 121.1
C35 C36 C31 121.55(15)
C35 C36 N1 129.12(14)
C31 C36 N1 109.33(13)
C36 N1 C25 107.56(12)
C36 N1 C24 124.17(12)
C25 N1 C24 123.26(13)
C7 N2 C18 108.05(14)
C7 N2 C6 123.66(14)
C18 N2 C6 125.77(14)

loop_
_geom_bond_atom_site_label_1
_geom_bond_atom_site_label_2
_geom_bond_distance
C1 C2 1.392(2)
C1 C6 1.395(2)
C1 C19 1.487(2)
C2 C3 1.372(2)
C2 H2 0.9300
C3 C4 1.370(3)
C3 H3 0.9300
C4 C5 1.373(2)
C4 H4 0.9300
C5 C6 1.383(2)
C5 H5 0.9300
C6 N2 1.4282(19)
C7 C8 1.382(2)
C7 C12 1.390(2)
C7 N2 1.403(2)
C8 C9 1.373(3)
C8 H8 0.9300
C9 C10 1.384(4)
C9 H9 0.9300
C10 C11 1.366(3)
C10 H10 0.9300
C11 C12 1.402(3)
C11 H11 0.9300
C12 C13 1.439(3)
C13 C14 1.393(3)
C13 C18 1.408(2)
C14 C15 1.366(4)
C14 H14 0.9300
C15 C16 1.390(3)
C15 H15 0.9300
C16 C17 1.380(3)
C16 H16 0.9300
C17 C18 1.382(2)
C17 H17 0.9300
C18 N2 1.404(2)
C19 C20 1.394(2)
C19 C24 1.402(2)
C20 C21 1.376(2)
C20 H20 0.9300
C21 C22 1.374(2)
C21 H21 0.9300
C22 C23 1.376(2)
C22 H22 0.9300
C23 C24 1.386(2)
C23 H23 0.9300
C24 N1 1.4278(18)
C25 C26 1.389(2)
C25 C30 1.404(2)
C25 N1 1.4043(18)
C26 C27 1.376(2)
C26 H26 0.9300
C27 C28 1.385(2)
C27 H27 0.9300
C28 C29 1.373(2)
C28 H28 0.9300
C29 C30 1.389(2)
C29 H29 0.9300
C30 C31 1.444(2)
C31 C32 1.389(2)
C31 C36 1.400(2)
C32 C33 1.374(2)
C32 H32 0.9300
C33 C34 1.387(2)
C33 H33 0.9300
C34 C35 1.376(2)
C34 H34 0.9300
C35 C36 1.389(2)
C35 H35 0.9300
C36 N1 1.400(2)

loop_
_geom_torsion_atom_site_label_1
_geom_torsion_atom_site_label_2
_geom_torsion_atom_site_label_3
_geom_torsion_atom_site_label_4
_geom_torsion
C6 C1 C2 C3 -3.4(3)
C19 C1 C2 C3 177.81(16)
C1 C2 C3 C4 1.2(3)
C2 C3 C4 C5 1.6(3)
C3 C4 C5 C6 -2.1(3)
C4 C5 C6 C1 -0.2(3)
C4 C5 C6 N2 178.98(16)
C2 C1 C6 C5 2.8(2)
C19 C1 C6 C5 -178.43(15)
C2 C1 C6 N2 -176.31(14)
C19 C1 C6 N2 2.5(2)
C12 C7 C8 C9 0.5(3)
N2 C7 C8 C9 177.29(18)
C7 C8 C9 C10 -0.1(3)
C8 C9 C10 C11 -0.2(4)
C9 C10 C11 C12 0.1(4)
C8 C7 C12 C11 -0.6(3)
N2 C7 C12 C11 -177.91(16)
C8 C7 C12 C13 178.31(17)
N2 C7 C12 C13 1.0(2)
C10 C11 C12 C7 0.3(3)
C10 C11 C12 C13 -178.3(2)
C7 C12 C13 C14 178.7(2)
C11 C12 C13 C14 -2.7(4)
C7 C12 C13 C18 0.1(2)
C11 C12 C13 C18 178.7(2)
C18 C13 C14 C15 0.6(3)
C12 C13 C14 C15 -177.9(2)
C13 C14 C15 C16 -0.1(4)
C14 C15 C16 C17 0.3(4)
C15 C16 C17 C18 -0.9(3)
C16 C17 C18 N2 179.77(18)
C16 C17 C18 C13 1.5(3)
C14 C13 C18 C17 -1.3(3)
C12 C13 C18 C17 177.53(17)
C14 C13 C18 N2 -179.94(17)
C12 C13 C18 N2 -1.06(19)
C2 C1 C19 C20 56.8(2)
C6 C1 C19 C20 -121.94(17)
C2 C1 C19 C24 -120.86(18)
C6 C1 C19 C24 60.4(2)
C24 C19 C20 C21 -3.1(2)
C1 C19 C20 C21 179.05(15)
C19 C20 C21 C22 0.8(3)
C20 C21 C22 C23 2.1(3)
C21 C22 C23 C24 -2.6(3)
C22 C23 C24 C19 0.2(3)
C22 C23 C24 N1 177.40(15)
C20 C19 C24 C23 2.6(2)
C1 C19 C24 C23 -179.70(15)
C20 C19 C24 N1 -174.56(14)
C1 C19 C24 N1 3.1(2)
C30 C25 C26 C27 -0.1(3)
N1 C25 C26 C27 176.07(16)
C25 C26 C27 C28 0.9(3)
C26 C27 C28 C29 -1.2(3)
C27 C28 C29 C30 0.6(3)
C28 C29 C30 C25 0.2(3)
C28 C29 C30 C31 -177.86(18)
C26 C25 C30 C29 -0.5(3)
N1 C25 C30 C29 -177.31(15)
C26 C25 C30 C31 178.07(15)
N1 C25 C30 C31 1.22(18)
C29 C30 C31 C32 -3.6(3)
C25 C30 C31 C32 178.22(19)
C29 C30 C31 C36 177.86(19)
C25 C30 C31 C36 -0.36(19)
C36 C31 C32 C33 -0.5(3)
C30 C31 C32 C33 -178.98(18)
C31 C32 C33 C34 -0.5(3)
C32 C33 C34 C35 1.5(3)
C33 C34 C35 C36 -1.3(3)
C34 C35 C36 C31 0.2(3)
C34 C35 C36 N1 -179.62(16)
C32 C31 C36 C35 0.7(3)
C30 C31 C36 C35 179.52(15)
C32 C31 C36 N1 -179.46(15)
C30 C31 C36 N1 -0.63(18)
C35 C36 N1 C25 -178.78(16)
C31 C36 N1 C25 1.38(18)
C35 C36 N1 C24 -23.3(3)
C31 C36 N1 C24 156.89(14)
C26 C25 N1 C36 -178.18(16)
C30 C25 N1 C36 -1.61(18)
C26 C25 N1 C24 26.0(3)
C30 C25 N1 C24 -157.39(14)
C23 C24 N1 C36 -101.54(18)
C19 C24 N1 C36 75.7(2)
C23 C24 N1 C25 50.3(2)
C19 C24 N1 C25 -132.56(16)
C8 C7 N2 C18 -178.77(18)
C12 C7 N2 C18 -1.66(19)
C8 C7 N2 C6 18.3(3)
C12 C7 N2 C6 -164.57(15)
C17 C18 N2 C7 -176.79(18)
C13 C18 N2 C7 1.67(18)
C17 C18 N2 C6 -14.3(3)
C13 C18 N2 C6 164.12(15)
C5 C6 N2 C7 47.2(2)
C1 C6 N2 C7 -133.67(17)
C5 C6 N2 C18 -112.65(19)
C1 C6 N2 C18 66.5(2)
